data_4105144
loop_
_publ_author_name
'David E. Herbert'
'Joe B. Gilroy'
'Wing Yan Chan'
'Laurent Chabanne'
'Anne Staubitz'
'Alan J. Lough'
'Ian Manners'

_publ_section_title
;
 Redox-Active Metallomacrocycles and Cyclic Metallopolymers:
 Photocontrolled Ring-Opening Oligomerization and Polymerization of
 Silicon-Bridged [1]Ferrocenophanes Using Substitutionally-Labile Lewis
 Bases as Initiators
;
_journal_name_full 'Journal of the American Chemical Society'
_journal_page_first 14958
_journal_page_last 14968
_journal_paper_doi 10.1021/ja904928c
_journal_volume 131
_journal_year 2009
_chemical_formula_moiety 'C48 H56 Fe4 Si4, 0.5(H2 O)'
_chemical_formula_sum 'C48 H57 Fe4 O0.5 Si4'
_chemical_formula_weight 977.70
_chemical_name_systematic
; 
 ? 
;
_space_group_IT_number 87
_symmetry_cell_setting tetragonal
_symmetry_space_group_name_Hall '-I 4'
_symmetry_space_group_name_H-M 'I 4/m'
_atom_sites_solution_hydrogens geom
_atom_sites_solution_primary direct
_atom_sites_solution_secondary difmap
_audit_creation_method SHELXL-97
_cell_angle_alpha 90.00
_cell_angle_beta 90.00
_cell_angle_gamma 90.00
_cell_formula_units_Z 2
_cell_length_a 13.4973(9)
_cell_length_b 13.4973(9)
_cell_length_c 13.3928(8)
_cell_measurement_reflns_used 7755
_cell_measurement_temperature 150(1)
_cell_measurement_theta_max 27.4
_cell_measurement_theta_min 3.0
_cell_volume 2439.9(3)
_computing_cell_refinement 'Denzo-SMN (Otwinowski & Minor, 1997)'
_computing_data_collection 'Collect (Nonius B.V., 1997-2002)'
_computing_data_reduction Denzo-SMN
_computing_molecular_graphics 'PLATON (Spek, 2003)'
_computing_publication_material 'SHELXTL V6.1'
_computing_structure_refinement 'SHELXTL V6.1 (Sheldrick, 2008)'
_computing_structure_solution 'SIR-92 (Altomare et al., 1994)'
_diffrn_ambient_temperature 150(1)
_diffrn_detector_area_resol_mean 9
_diffrn_measured_fraction_theta_full 0.988
_diffrn_measured_fraction_theta_max 0.930
_diffrn_measurement_device_type 'Nonius KappaCCD'
_diffrn_measurement_method '\f scans and \w scans with \k offsets'
_diffrn_radiation_monochromator graphite
_diffrn_radiation_source 'fine-focus sealed tube'
_diffrn_radiation_type MoK\a
_diffrn_radiation_wavelength 0.71073
_diffrn_reflns_av_R_equivalents 0.0623
_diffrn_reflns_av_sigmaI/netI 0.0357
_diffrn_reflns_limit_h_max 17
_diffrn_reflns_limit_h_min -17
_diffrn_reflns_limit_k_max 17
_diffrn_reflns_limit_k_min -13
_diffrn_reflns_limit_l_max 16
_diffrn_reflns_limit_l_min -16
_diffrn_reflns_number 7755
_diffrn_reflns_theta_full 27.42
_diffrn_reflns_theta_max 27.42
_diffrn_reflns_theta_min 3.02
_diffrn_standards_number 0
_exptl_absorpt_coefficient_mu 1.295
_exptl_absorpt_correction_T_max 0.933
_exptl_absorpt_correction_T_min 0.685
_exptl_absorpt_correction_type multi-scan
_exptl_absorpt_process_details
; 
multi-scan from symmetry-related measurements 
 Sortav (Blessing 1995) 
;
_exptl_crystal_colour orange
_exptl_crystal_density_diffrn 1.331
_exptl_crystal_description plate
_exptl_crystal_F_000 1018
_exptl_crystal_size_max 0.20
_exptl_crystal_size_mid 0.14
_exptl_crystal_size_min 0.06
_refine_diff_density_max 0.855
_refine_diff_density_min -0.347
_refine_diff_density_rms 0.071
_refine_ls_extinction_method none
_refine_ls_goodness_of_fit_ref 1.084
_refine_ls_hydrogen_treatment constr
_refine_ls_matrix_type full
_refine_ls_number_parameters 105
_refine_ls_number_reflns 1348
_refine_ls_number_restraints 0
_refine_ls_restrained_S_all 1.084
_refine_ls_R_factor_all 0.0624
_refine_ls_R_factor_gt 0.0474
_refine_ls_shift/su_max 0.000
_refine_ls_shift/su_mean 0.000
_refine_ls_structure_factor_coef Fsqd
_refine_ls_weighting_details 'calc w=1/[\s^2^(Fo^2^)+(0.0839P)^2^+2.5507P] where P=(Fo^2^+2Fc^2^)/3'
_refine_ls_weighting_scheme calc
_refine_ls_wR_factor_gt 0.1352
_refine_ls_wR_factor_ref 0.1460
_reflns_number_gt 1080
_reflns_number_total 1348
_reflns_threshold_expression I>2\s(I)
_cod_data_source_file ja904928c_si_001.cif
_cod_data_source_block k0899
_cod_original_formula_sum 'C48 H57 Fe4 O0.50 Si4'
_cod_database_code 4105144

loop_
_symmetry_equiv_pos_as_xyz
'x, y, z'
'-x, -y, z'
'-y, x, z'
'y, -x, z'
'x+1/2, y+1/2, z+1/2'
'-x+1/2, -y+1/2, z+1/2'
'-y+1/2, x+1/2, z+1/2'
'y+1/2, -x+1/2, z+1/2'
'-x, -y, -z'
'x, y, -z'
'y, -x, -z'
'-y, x, -z'
'-x+1/2, -y+1/2, -z+1/2'
'x+1/2, y+1/2, -z+1/2'
'y+1/2, -x+1/2, -z+1/2'
'-y+1/2, x+1/2, -z+1/2'

loop_
_atom_site_label
_atom_site_type_symbol
_atom_site_fract_x
_atom_site_fract_y
_atom_site_fract_z
_atom_site_U_iso_or_equiv
_atom_site_adp_type
_atom_site_occupancy
_atom_site_symmetry_multiplicity
_atom_site_calc_flag
_atom_site_refinement_flags
_atom_site_disorder_assembly
_atom_site_disorder_group
Fe1 Fe 0.29159(4) -0.00001(5) 1.0000 0.0446(3) Uani 1 2 d S . .
Si1 Si 0.25942(9) 0.25955(9) 1.0000 0.0483(4) Uani 1 2 d S . .
C1 C 0.2742(5) 0.1374(4) 0.9304(5) 0.0478(14) Uani 0.50 1 d P A -1
C2 C 0.2029(5) 0.0688(5) 0.8894(5) 0.0486(14) Uani 0.50 1 d P A -1
H2 H 0.1329 0.0718 0.8965 0.058 Uiso 0.50 1 calc PR A -1
C3 C 0.2533(3) 0.0014(3) 0.8405(3) 0.0619(9) Uani 1 1 d . A -1
H3 H 0.2207 -0.0458 0.7994 0.074 Uiso 1 1 calc R A -1
C4 C 0.3573(2) 0.0008(2) 0.8505(2) 0.0523(8) Uani 1 1 d . A -1
H4 H 0.4049 -0.0462 0.8285 0.063 Uiso 1 1 calc R A -1
C5 C 0.3702(5) 0.0959(5) 0.9056(5) 0.0487(14) Uani 0.50 1 d P A -1
H5 H 0.4322 0.1250 0.9221 0.058 Uiso 0.50 1 calc PR A -1
C3A C 0.2533(3) 0.0014(3) 0.8405(3) 0.0619(9) Uani 0.00 1 d P A -2
H3A H 0.2204 0.0497 0.8010 0.074 Uiso 0.00 1 calc PR A -2
C4A C 0.3573(2) 0.0008(2) 0.8505(2) 0.0523(8) Uani 0.00 1 d P A -2
H4A H 0.4052 0.0476 0.8286 0.063 Uiso 0.00 1 calc PR A -2
C6 C 0.3706(5) -0.0967(5) 0.9066(5) 0.0488(14) Uani 0.50 1 d P A -2
H6 H 0.4326 -0.1259 0.9231 0.059 Uiso 0.50 1 calc PR A -2
C7 C 0.2743(5) -0.1381(5) 0.9311(5) 0.0496(14) Uani 0.50 1 d P A -2
C8 C 0.2026(5) -0.0699(5) 0.8895(5) 0.0513(15) Uani 0.50 1 d P A -2
H8 H 0.1326 -0.0745 0.8955 0.062 Uiso 0.50 1 calc PR A -2
C9 C 0.3591(5) 0.2742(5) 1.1029(6) 0.0606(18) Uani 0.50 1 d P A -1
H9A H 0.3498 0.3376 1.1372 0.091 Uiso 0.50 1 calc PR A -1
H9B H 0.4251 0.2725 1.0724 0.091 Uiso 0.50 1 calc PR A -1
H9C H 0.3530 0.2199 1.1511 0.091 Uiso 0.50 1 calc PR A -1
C10 C 0.2738(6) 0.3597(5) 0.8968(5) 0.0610(18) Uani 0.50 1 d P A -1
H10A H 0.2674 0.4257 0.9266 0.091 Uiso 0.50 1 calc PR A -1
H10B H 0.2222 0.3505 0.8462 0.091 Uiso 0.50 1 calc PR A -1
H10C H 0.3391 0.3534 0.8655 0.091 Uiso 0.50 1 calc PR A -1
O1W O 0.5000(6) 0.5000(5) 0.8102(5) 0.055(4) Uani 0.25 4 d SPR . .

loop_
_atom_site_aniso_label
_atom_site_aniso_U_11
_atom_site_aniso_U_22
_atom_site_aniso_U_33
_atom_site_aniso_U_23
_atom_site_aniso_U_13
_atom_site_aniso_U_12
Fe1 0.0443(4) 0.0450(4) 0.0444(4) 0.000 0.000 -0.0002(2)
Si1 0.0471(7) 0.0475(7) 0.0502(8) 0.000 0.000 0.0004(5)
C1 0.051(3) 0.044(3) 0.049(3) 0.001(3) 0.001(3) 0.006(3)
C2 0.045(3) 0.048(3) 0.053(4) 0.002(3) -0.005(3) 0.001(3)
C3 0.062(2) 0.083(3) 0.0407(18) -0.0050(17) -0.0046(17) -0.0038(18)
C4 0.0546(18) 0.0541(18) 0.0482(18) -0.0021(14) 0.0068(16) 0.0033(14)
C5 0.048(3) 0.051(3) 0.047(3) 0.001(3) 0.006(3) -0.006(3)
C3A 0.062(2) 0.083(3) 0.0407(18) -0.0050(17) -0.0046(17) -0.0038(18)
C4A 0.0546(18) 0.0541(18) 0.0482(18) -0.0021(14) 0.0068(16) 0.0033(14)
C6 0.050(3) 0.049(3) 0.048(4) -0.005(3) 0.004(3) 0.001(3)
C7 0.051(3) 0.047(3) 0.050(4) -0.003(3) -0.001(3) -0.005(3)
C8 0.053(3) 0.054(4) 0.047(3) -0.002(3) -0.006(3) -0.005(3)
C9 0.054(4) 0.061(4) 0.067(4) -0.010(3) -0.008(3) 0.005(3)
C10 0.065(4) 0.055(4) 0.063(4) 0.008(3) 0.005(3) 0.004(3)
O1W 0.045(5) 0.045(5) 0.076(12) 0.000 0.000 0.000

loop_
_atom_type_symbol
_atom_type_description
_atom_type_scat_dispersion_real
_atom_type_scat_dispersion_imag
_atom_type_scat_source
C C 0.0033 0.0016 'International Tables Vol C Tables 4.2.6.8 and 6.1.1.4'
H H 0.0000 0.0000 'International Tables Vol C Tables 4.2.6.8 and 6.1.1.4'
Si Si 0.0817 0.0704 'International Tables Vol C Tables 4.2.6.8 and 6.1.1.4'
Fe Fe 0.3463 0.8444 'International Tables Vol C Tables 4.2.6.8 and 6.1.1.4'
O O 0.0106 0.0060 'International Tables Vol C Tables 4.2.6.8 and 6.1.1.4'

loop_
_geom_angle_atom_site_label_1
_geom_angle_atom_site_label_2
_geom_angle_atom_site_label_3
_geom_angle
_geom_angle_site_symmetry_1
_geom_angle_site_symmetry_3
C1 Fe1 C1 53.0(3) . 10_557
C1 Fe1 C7 125.6(3) . .
C1 Fe1 C7 167.1(2) 10_557 .
C1 Fe1 C7 167.1(2) . 10_557
C1 Fe1 C7 125.6(3) 10_557 10_557
C7 Fe1 C7 52.3(4) . 10_557
C1 Fe1 C5 77.1(2) . 10_557
C1 Fe1 C5 40.5(2) 10_557 10_557
C7 Fe1 C5 150.7(3) . 10_557
C7 Fe1 C5 109.9(3) 10_557 10_557
C1 Fe1 C5 40.5(2) . .
C1 Fe1 C5 77.1(2) 10_557 .
C7 Fe1 C5 109.9(3) . .
C7 Fe1 C5 150.7(3) 10_557 .
C5 Fe1 C5 74.1(4) 10_557 .
C1 Fe1 C6 151.0(2) . 10_557
C1 Fe1 C6 110.1(2) 10_557 10_557
C7 Fe1 C6 76.4(3) . 10_557
C7 Fe1 C6 40.5(2) 10_557 10_557
C5 Fe1 C6 76.6(3) 10_557 10_557
C5 Fe1 C6 119.1(2) . 10_557
C1 Fe1 C6 110.1(2) . .
C1 Fe1 C6 151.0(2) 10_557 .
C7 Fe1 C6 40.5(2) . .
C7 Fe1 C6 76.4(3) 10_557 .
C5 Fe1 C6 119.1(2) 10_557 .
C5 Fe1 C6 76.6(3) . .
C6 Fe1 C6 73.2(4) 10_557 .
C1 Fe1 C2 81.9(2) . 10_557
C1 Fe1 C2 40.2(2) 10_557 10_557
C7 Fe1 C2 129.4(2) . 10_557
C7 Fe1 C2 91.1(2) 10_557 10_557
C5 Fe1 C2 66.1(3) 10_557 10_557
C5 Fe1 C2 115.9(2) . 10_557
C6 Fe1 C2 98.2(3) 10_557 10_557
C6 Fe1 C2 167.5(2) . 10_557
C1 Fe1 C2 40.2(2) . .
C1 Fe1 C2 81.9(2) 10_557 .
C7 Fe1 C2 91.1(2) . .
C7 Fe1 C2 129.4(2) 10_557 .
C5 Fe1 C2 115.9(2) 10_557 .
C5 Fe1 C2 66.1(3) . .
C6 Fe1 C2 167.5(2) 10_557 .
C6 Fe1 C2 98.2(3) . .
C2 Fe1 C2 88.7(4) 10_557 .
C1 Fe1 C8 91.2(2) . .
C1 Fe1 C8 129.9(2) 10_557 .
C7 Fe1 C8 81.3(3) 10_557 .
C5 Fe1 C8 168.2(3) 10_557 .
C5 Fe1 C8 98.1(3) . .
C6 Fe1 C8 115.2(3) 10_557 .
C6 Fe1 C8 66.2(3) . .
C2 Fe1 C8 111.2(3) 10_557 .
C1 Fe1 C8 129.9(2) . 10_557
C1 Fe1 C8 91.2(2) 10_557 10_557
C7 Fe1 C8 81.3(3) . 10_557
C5 Fe1 C8 98.1(3) 10_557 10_557
C5 Fe1 C8 168.2(3) . 10_557
C6 Fe1 C8 66.2(3) 10_557 10_557
C6 Fe1 C8 115.2(3) . 10_557
C2 Fe1 C8 52.3(2) 10_557 10_557
C2 Fe1 C8 111.2(3) . 10_557
C8 Fe1 C8 88.2(4) . 10_557
C7 Si1 C7 58.4(4) 3 12_557
C7 Si1 C1 86.8(3) 3 .
C7 Si1 C1 114.9(3) 12_557 .
C7 Si1 C1 114.9(3) 3 10_557
C7 Si1 C1 86.8(3) 12_557 10_557
C1 Si1 C1 58.6(4) . 10_557
C7 Si1 C9 159.9(3) 3 .
C7 Si1 C9 104.1(3) 12_557 .
C1 Si1 C9 111.3(3) . .
C1 Si1 C9 70.6(3) 10_557 .
C7 Si1 C9 104.1(3) 3 10_557
C7 Si1 C9 159.9(3) 12_557 10_557
C1 Si1 C9 70.6(3) . 10_557
C1 Si1 C9 111.3(3) 10_557 10_557
C9 Si1 C9 90.7(5) . 10_557
C7 Si1 C10 111.1(3) 3 10_557
C7 Si1 C10 70.5(3) 12_557 10_557
C1 Si1 C10 160.0(3) . 10_557
C1 Si1 C10 104.1(3) 10_557 10_557
C9 Si1 C10 111.4(3) 10_557 10_557
C7 Si1 C10 70.5(3) 3 .
C7 Si1 C10 111.1(3) 12_557 .
C1 Si1 C10 104.1(3) . .
C1 Si1 C10 160.0(3) 10_557 .
C9 Si1 C10 111.4(3) . .
C9 Si1 C10 49.7(3) 10_557 .
C10 Si1 C10 90.7(5) 10_557 .
C2 C1 C5 105.1(5) . .
C2 C1 Si1 132.2(5) . .
C5 C1 Si1 122.7(5) . .
C2 C1 Fe1 71.0(4) . .
C5 C1 Fe1 70.0(3) . .
Si1 C1 Fe1 124.2(3) . .
C3 C2 C1 106.8(5) . .
C3 C2 Fe1 75.6(3) . .
C1 C2 Fe1 68.8(3) . .
C2 C3 C4 118.2(4) . .
C2 C3 Fe1 69.0(3) . .
C4 C3 Fe1 70.97(19) . .
C3 C4 C5 99.1(4) . .
C3 C4 Fe1 71.57(19) . .
C5 C4 Fe1 66.3(3) . .
C1 C5 C4 110.0(5) . .
C1 C5 Fe1 69.4(3) . .
C4 C5 Fe1 73.0(3) . .
C7 C6 Fe1 69.5(4) . .
C8 C7 C6 105.5(6) . .
C8 C7 Si1 131.9(5) . 11_557
C6 C7 Si1 122.5(5) . 11_557
C8 C7 Fe1 71.2(4) . .
C6 C7 Fe1 70.0(3) . .
Si1 C7 Fe1 124.6(3) 11_557 .
C7 C8 Fe1 68.7(4) . .

loop_
_geom_bond_atom_site_label_1
_geom_bond_atom_site_label_2
_geom_bond_distance
_geom_bond_site_symmetry_2
Fe1 C1 2.089(6) .
Fe1 C1 2.089(6) 10_557
Fe1 C7 2.093(6) .
Fe1 C7 2.093(6) 10_557
Fe1 C5 2.097(6) 10_557
Fe1 C5 2.097(6) .
Fe1 C6 2.099(6) 10_557
Fe1 C6 2.099(6) .
Fe1 C2 2.119(6) 10_557
Fe1 C2 2.119(6) .
Fe1 C8 2.127(6) .
Fe1 C8 2.127(6) 10_557
Si1 C7 1.890(6) 3
Si1 C7 1.890(6) 12_557
Si1 C1 1.904(6) .
Si1 C1 1.904(6) 10_557
Si1 C9 1.936(7) .
Si1 C9 1.936(7) 10_557
Si1 C10 1.943(7) 10_557
Si1 C10 1.943(7) .
C1 C2 1.445(9) .
C1 C5 1.450(9) .
C2 C3 1.312(7) .
C3 C4 1.409(5) .
C4 C5 1.491(7) .
C6 C7 1.452(9) .
C7 C8 1.447(9) .
C7 Si1 1.890(6) 11_557
